data_1536511
loop_
_publ_author_name
'Werthmann, R.'
'Hoppe, R.'

_publ_section_title
;
 Ueber Oxide des neuen Formeltyps A (T4 O4): Zur Kenntnis von K Li3 Ge O4,
 K Li3 Si O4 und K Li3 Ti O4
;
_journal_name_full 'Zeitschrift fuer Anorganische und Allgemeine Chemie'
_journal_page_first 7
_journal_page_last 22
_journal_volume 509
_journal_year 1984
_chemical_formula_sum 'Ge K Li3 O4'
_chemical_name_systematic 'Li3 K Ge O4'
_space_group_IT_number 2
_symmetry_space_group_name_Hall '-P 1'
_symmetry_space_group_name_H-M 'P -1'
_cell_angle_alpha 100.327
_cell_angle_beta 110.07
_cell_angle_gamma 90.319
_cell_formula_units_Z 4
_cell_length_a 10.278
_cell_length_b 7.511
_cell_length_c 5.849
_cell_volume 416.140
_citation_journal_id_ASTM ZAACAB
_cod_data_source_file Werthmann_ZAACAB_1984_610.cif
_cod_data_source_block Ge1K1Li3O4
_cod_original_cell_volume 416.1404
_cod_original_formula_sum 'Ge1 K1 Li3 O4'
_cod_database_code 1536511

loop_
_symmetry_equiv_pos_as_xyz
x,y,z
-x,-y,-z

loop_
_atom_site_label
_atom_site_type_symbol
_atom_site_fract_x
_atom_site_fract_y
_atom_site_fract_z
_atom_site_occupancy
_atom_site_U_iso_or_equiv
O1 O-2 0.244 0.1097 0.3987 1 0.0
O7 O-2 0.8474 0.2943 0.4859 1 0.0
Li1 Li+1 0.3964 0.5608 0.0967 1 0.0
Li3 Li+1 0.104 0.9454 0.4153 1 0.0
Li5 Li+1 0.6452 0.3268 0.3451 1 0.0
O8 O-2 0.4058 0.4327 0.7141 1 0.0
Li4 Li+1 0.123 0.5492 0.1862 1 0.0
O3 O-2 0.2791 0.3967 0.1765 1 0.0
Ge2 Ge+4 0.3653 0.2898 0.4244 1 0.0
O5 O-2 0.6772 0.2109 0.995 1 0.0
Ge1 Ge+4 0.1488 0.7933 0.8137 1 0.0
Li2 Li+1 0.3705 0.9223 0.3384 1 0.0
O2 O-2 0.5084 0.1759 0.3903 1 0.0
O6 O-2 0.0363 0.6623 0.8982 1 0.0
K2 K+1 0.3853 0.1163 0.8868 1 0.0
O4 O-2 0.0897 0.0117 0.7867 1 0.0
Li6 Li+1 0.1107 0.1742 0.0908 1 0.0
K1 K+1 0.1281 0.3577 0.6739 1 0.0
